data_7108524
loop_
_publ_author_name
'Woo Ram Lee'
'Dae Won Ryu'
'Won Ju Phang'
'Ji Hye Park'
'Chang Seop Hong'

_publ_section_title
;
 Charge effect of foreign metal ions and the crystal growth process in
 hybridized metal-organic frameworks
;
_journal_name_full Chem.Commun.
_journal_page_first 10847
_journal_paper_doi 10.1039/c2cc35526d
_journal_volume 48
_journal_year 2012
_chemical_formula_sum 'C49 H44.5 N2 O21 P2 Tb2'
_chemical_formula_weight 1377.15
_chemical_name_systematic
;
?
;
_space_group_IT_number 13
_symmetry_cell_setting monoclinic
_symmetry_space_group_name_Hall '-P 2yac'
_symmetry_space_group_name_H-M 'P 1 2/n 1'
_atom_sites_solution_hydrogens geom
_atom_sites_solution_primary direct
_atom_sites_solution_secondary difmap
_audit_creation_method SHELXL-97
_cell_angle_alpha 90.00
_cell_angle_beta 107.316(3)
_cell_angle_gamma 90.00
_cell_formula_units_Z 2
_cell_length_a 14.4794(6)
_cell_length_b 10.5573(5)
_cell_length_c 23.3160(11)
_cell_measurement_reflns_used 4542
_cell_measurement_temperature 296(2)
_cell_measurement_theta_max 25.013
_cell_measurement_theta_min 2.4345
_cell_volume 3402.6(3)
_computing_cell_refinement 'bruker smart apexii'
_computing_data_collection 'bruker smart apexii'
_computing_data_reduction 'bruker saint'
_computing_molecular_graphics wingx
_computing_publication_material wingx
_computing_structure_refinement 'shelxl-97 (sheldrick, 1997)'
_computing_structure_solution shelxtl
_diffrn_ambient_temperature 296(2)
_diffrn_measured_fraction_theta_full 0.990
_diffrn_measured_fraction_theta_max 0.990
_diffrn_measurement_device_type 'CCD area detector'
_diffrn_measurement_method 'phi scan'
_diffrn_radiation_monochromator graphite
_diffrn_radiation_source 'fine-focus sealed tube'
_diffrn_radiation_type MoK\a
_diffrn_radiation_wavelength 0.71073
_diffrn_reflns_av_R_equivalents 0.0664
_diffrn_reflns_av_sigmaI/netI 0.0796
_diffrn_reflns_limit_h_max 16
_diffrn_reflns_limit_h_min -19
_diffrn_reflns_limit_k_max 14
_diffrn_reflns_limit_k_min -13
_diffrn_reflns_limit_l_max 30
_diffrn_reflns_limit_l_min -18
_diffrn_reflns_number 28623
_diffrn_reflns_theta_full 28.34
_diffrn_reflns_theta_max 28.34
_diffrn_reflns_theta_min 1.83
_exptl_absorpt_coefficient_mu 2.171
_exptl_absorpt_correction_T_max 0.8472
_exptl_absorpt_correction_T_min 0.7466
_exptl_absorpt_correction_type multi-scan
_exptl_absorpt_process_details sadabs
_exptl_crystal_colour colorless
_exptl_crystal_density_diffrn 1.344
_exptl_crystal_density_method 'not measured'
_exptl_crystal_description block
_exptl_crystal_F_000 1361
_exptl_crystal_size_max 0.14
_exptl_crystal_size_mid 0.12
_exptl_crystal_size_min 0.08
_platon_squeeze_details
;
The contributions of some 199 electrons were removed from the unit-cell contents,
and as Z = 2 in this case, this could/might correspond with the removal of solvent
such as 2(DMF) and 2(H2O) [some 100 electrons] from the Tb(III)2 formula unit.
;
_refine_diff_density_max 0.737
_refine_diff_density_min -0.839
_refine_diff_density_rms 0.126
_refine_ls_extinction_method none
_refine_ls_goodness_of_fit_ref 0.972
_refine_ls_hydrogen_treatment constr
_refine_ls_matrix_type full
_refine_ls_number_parameters 290
_refine_ls_number_reflns 8407
_refine_ls_number_restraints 0
_refine_ls_restrained_S_all 0.972
_refine_ls_R_factor_all 0.0677
_refine_ls_R_factor_gt 0.0447
_refine_ls_shift/su_max 0.001
_refine_ls_shift/su_mean 0.000
_refine_ls_structure_factor_coef Fsqd
_refine_ls_weighting_details 'calc w=1/[\s^2^(Fo^2^)+(0.0460P)^2^+0.0000P] where P=(Fo^2^+2Fc^2^)/3'
_refine_ls_weighting_scheme calc
_refine_ls_wR_factor_gt 0.1007
_refine_ls_wR_factor_ref 0.1073
_reflns_number_gt 6104
_reflns_number_total 8407
_reflns_threshold_expression >2sigma(I)
_cod_data_source_file c2cc35526d.txt
_cod_data_source_block cutb
_cod_original_sg_symbol_H-M P2/n
_cod_original_formula_sum 'C49 H44.50 N2 O21 P2 Tb2'
_cod_database_code 7108524

loop_
_symmetry_equiv_pos_as_xyz
'x, y, z'
'-x+1/2, y, -z+1/2'
'-x, -y, -z'
'x-1/2, -y, z-1/2'

loop_
_atom_site_label
_atom_site_type_symbol
_atom_site_fract_x
_atom_site_fract_y
_atom_site_fract_z
_atom_site_U_iso_or_equiv
_atom_site_adp_type
_atom_site_occupancy
_atom_site_symmetry_multiplicity
_atom_site_calc_flag
_atom_site_refinement_flags
Tb1 Tb 0.574091(15) 0.95195(2) 0.230027(10) 0.02528(8) Uani 1 1 d .
O1 O 0.4861(2) 1.0752(3) 0.14949(15) 0.0298(7) Uani 1 1 d .
O2 O 0.4700(2) 0.7973(3) 0.15866(16) 0.0421(9) Uani 1 1 d .
O3 O 0.5806(2) 0.7247(3) 0.23828(16) 0.0437(9) Uani 1 1 d .
O4 O 0.4496(3) 0.9007(4) 0.27801(18) 0.0477(10) Uani 1 1 d .
O5 O 0.4937(2) 1.0983(3) 0.27938(16) 0.0405(9) Uani 1 1 d .
O6 O 0.6779(2) 0.9010(4) 0.17739(16) 0.0503(10) Uani 1 1 d .
O7 O 0.6730(2) 0.9108(4) 0.32713(15) 0.0436(9) Uani 1 1 d .
O8 O 0.6733(2) 1.1328(3) 0.24817(19) 0.0499(10) Uani 1 1 d .
O9 O 0.7500 0.6351(15) 0.2500 0.223(6) Uani 1 2 d S
P1 P 0.40153(8) 1.16027(11) 0.12202(5) 0.0259(3) Uani 1 1 d .
C1 C 0.2999(3) 1.1216(4) 0.1479(2) 0.0265(10) Uani 1 1 d .
C2 C 0.2385(4) 1.2116(5) 0.1590(2) 0.0383(12) Uani 1 1 d .
H2 H 0.2500 1.2968 0.1538 0.046 Uiso 1 1 calc R
C3 C 0.4321(3) 1.3220(4) 0.1384(2) 0.0304(11) Uani 1 1 d .
C4 C 0.5049(5) 1.3501(6) 0.1907(3) 0.072(2) Uani 1 1 d .
H4 H 0.5373 1.2844 0.2151 0.087 Uiso 1 1 calc R
C5 C 0.3603(3) 1.1445(4) 0.0418(2) 0.0287(10) Uani 1 1 d .
C6 C 0.2631(4) 1.1360(6) 0.0112(3) 0.0540(17) Uani 1 1 d .
H6 H 0.2178 1.1393 0.0322 0.065 Uiso 1 1 calc R
C7 C 0.2326(4) 1.1228(6) -0.0502(2) 0.0546(17) Uani 1 1 d .
H7 H 0.1667 1.1180 -0.0702 0.066 Uiso 1 1 calc R
C8 C 0.4261(4) 1.1415(6) 0.0097(2) 0.0509(16) Uani 1 1 d .
H8 H 0.4919 1.1495 0.0295 0.061 Uiso 1 1 calc R
C9 C 0.5298(5) 0.4729(5) 0.2071(3) 0.084(3) Uani 1 1 d .
H9 H 0.5783 0.4895 0.2427 0.100 Uiso 1 1 calc R
C10 C 0.4833(4) 0.5739(4) 0.1709(3) 0.0387(13) Uani 1 1 d .
C11 C 0.4114(4) 0.5466(5) 0.1187(3) 0.0562(17) Uani 1 1 d .
H11 H 0.3795 0.6122 0.0941 0.067 Uiso 1 1 calc R
C12 C 0.3858(4) 0.4219(5) 0.1023(3) 0.0585(18) Uani 1 1 d .
H12 H 0.3372 0.4050 0.0669 0.070 Uiso 1 1 calc R
C13 C 0.5133(4) 0.7066(5) 0.1909(3) 0.0393(13) Uani 1 1 d .
C14 C 0.2199(3) 0.9952(5) 0.3444(2) 0.0357(12) Uani 1 1 d .
H14 H 0.1794 0.9330 0.3518 0.043 Uiso 1 1 calc R
C15 C 0.2972(3) 0.9604(5) 0.3263(2) 0.0394(13) Uani 1 1 d .
H15 H 0.3099 0.8751 0.3224 0.047 Uiso 1 1 calc R
C16 C 0.3569(3) 1.0512(5) 0.3137(2) 0.0323(11) Uani 1 1 d .
C17 C 0.3401(4) 1.1774(5) 0.3221(2) 0.0409(13) Uani 1 1 d .
H17 H 0.3812 1.2392 0.3151 0.049 Uiso 1 1 calc R
C18 C 0.4395(3) 1.0153(5) 0.2899(2) 0.0354(12) Uani 1 1 d .
C19 C 0.6052(3) 0.8732(6) 0.0522(2) 0.0506(16) Uani 1 1 d .
H19 H 0.5603 0.8761 0.0735 0.061 Uiso 1 1 calc R
C20 C 0.7025(3) 0.8835(5) 0.0825(2) 0.0306(11) Uani 1 1 d .
C21 C 0.7381(3) 0.9004(4) 0.1495(2) 0.0275(10) Uani 1 1 d .
C22 C 0.7500 1.1798(7) 0.2500 0.063(3) Uani 1 2 d S
H22 H 0.7500 1.2679 0.2500 0.076 Uiso 1 2 calc SR

loop_
_atom_site_aniso_label
_atom_site_aniso_U_11
_atom_site_aniso_U_22
_atom_site_aniso_U_33
_atom_site_aniso_U_23
_atom_site_aniso_U_13
_atom_site_aniso_U_12
Tb1 0.02495(12) 0.02862(13) 0.02085(13) -0.00032(11) 0.00465(9) 0.00045(10)
O1 0.0312(17) 0.0257(17) 0.031(2) 0.0058(15) 0.0068(15) 0.0016(13)
O2 0.046(2) 0.0300(19) 0.041(2) -0.0025(18) -0.0011(18) 0.0016(16)
O3 0.049(2) 0.035(2) 0.036(2) -0.0070(18) -0.0043(19) -0.0023(16)
O4 0.047(2) 0.044(2) 0.058(3) -0.009(2) 0.025(2) -0.0030(17)
O5 0.0394(19) 0.043(2) 0.047(2) -0.0044(19) 0.0249(18) -0.0016(16)
O6 0.037(2) 0.085(3) 0.032(2) -0.017(2) 0.0149(17) 0.0017(19)
O7 0.038(2) 0.064(2) 0.023(2) 0.0035(18) 0.0008(16) 0.0032(17)
O8 0.0345(19) 0.040(2) 0.073(3) 0.000(2) 0.0140(19) -0.0048(17)
O9 0.114(8) 0.290(17) 0.253(16) 0.000 0.034(9) 0.000
P1 0.0278(6) 0.0282(6) 0.0203(7) 0.0016(5) 0.0050(5) -0.0022(5)
C1 0.026(2) 0.035(3) 0.016(2) -0.002(2) 0.0017(19) -0.0040(19)
C2 0.049(3) 0.029(3) 0.042(3) 0.000(2) 0.021(3) 0.001(2)
C3 0.035(2) 0.027(3) 0.028(3) 0.004(2) 0.007(2) 0.000(2)
C4 0.089(5) 0.032(3) 0.059(5) -0.003(3) -0.035(4) 0.002(3)
C5 0.028(2) 0.033(3) 0.022(3) -0.003(2) 0.003(2) 0.003(2)
C6 0.028(3) 0.104(5) 0.034(3) -0.002(4) 0.014(2) -0.006(3)
C7 0.025(3) 0.113(5) 0.022(3) -0.016(3) 0.003(2) -0.009(3)
C8 0.026(3) 0.094(5) 0.030(3) -0.010(3) 0.006(2) -0.005(3)
C9 0.102(5) 0.033(4) 0.068(5) 0.001(3) -0.048(4) -0.006(3)
C10 0.043(3) 0.024(3) 0.046(4) -0.003(2) 0.009(3) -0.004(2)
C11 0.074(4) 0.028(3) 0.051(4) -0.001(3) -0.004(3) -0.003(3)
C12 0.059(4) 0.047(4) 0.048(4) 0.001(3) -0.017(3) -0.008(3)
C13 0.042(3) 0.023(3) 0.057(4) 0.005(3) 0.022(3) 0.005(2)
C14 0.030(3) 0.036(3) 0.042(3) 0.008(3) 0.014(2) -0.001(2)
C15 0.032(3) 0.044(3) 0.042(3) -0.002(3) 0.010(2) 0.004(2)
C16 0.029(2) 0.045(3) 0.023(3) -0.002(2) 0.009(2) 0.003(2)
C17 0.037(3) 0.043(3) 0.050(4) 0.002(3) 0.023(3) -0.003(2)
C18 0.035(3) 0.045(3) 0.024(3) -0.004(2) 0.005(2) 0.005(2)
C19 0.027(3) 0.094(5) 0.034(3) -0.004(3) 0.014(2) -0.004(3)
C20 0.032(2) 0.040(3) 0.018(3) 0.000(2) 0.004(2) 0.000(2)
C21 0.030(2) 0.029(2) 0.024(3) -0.001(2) 0.008(2) 0.0028(19)
C22 0.031(4) 0.030(4) 0.124(9) 0.000 0.016(5) 0.000

loop_
_atom_type_symbol
_atom_type_description
_atom_type_scat_dispersion_real
_atom_type_scat_dispersion_imag
_atom_type_scat_source
C C 0.0033 0.0016 'International Tables Vol C Tables 4.2.6.8 and 6.1.1.4'
H H 0.0000 0.0000 'International Tables Vol C Tables 4.2.6.8 and 6.1.1.4'
O O 0.0106 0.0060 'International Tables Vol C Tables 4.2.6.8 and 6.1.1.4'
P P 0.1023 0.0942 'International Tables Vol C Tables 4.2.6.8 and 6.1.1.4'
Tb Tb -0.1723 4.1537 'International Tables Vol C Tables 4.2.6.8 and 6.1.1.4'
N N 0.0061 0.0033 'International Tables Vol C Tables 4.2.6.8 and 6.1.1.4'

loop_
_geom_angle_atom_site_label_1
_geom_angle_atom_site_label_2
_geom_angle_atom_site_label_3
_geom_angle
_geom_angle_site_symmetry_1
_geom_angle_site_symmetry_3
O6 Tb1 O1 89.32(13) . .
O6 Tb1 O7 99.60(13) . .
O1 Tb1 O7 156.65(12) . .
O6 Tb1 O8 79.76(14) . .
O1 Tb1 O8 81.37(12) . .
O7 Tb1 O8 79.09(13) . .
O6 Tb1 O3 77.89(14) . .
O1 Tb1 O3 128.37(11) . .
O7 Tb1 O3 74.84(13) . .
O8 Tb1 O3 141.98(12) . .
O6 Tb1 O5 153.83(14) . .
O1 Tb1 O5 78.56(12) . .
O7 Tb1 O5 84.28(13) . .
O8 Tb1 O5 75.57(12) . .
O3 Tb1 O5 127.67(12) . .
O6 Tb1 O4 152.97(15) . .
O1 Tb1 O4 101.03(12) . .
O7 Tb1 O4 80.67(13) . .
O8 Tb1 O4 126.21(13) . .
O3 Tb1 O4 76.12(12) . .
O5 Tb1 O4 53.15(12) . .
O6 Tb1 O2 81.36(13) . .
O1 Tb1 O2 75.54(11) . .
O7 Tb1 O2 126.94(12) . .
O8 Tb1 O2 150.19(13) . .
O3 Tb1 O2 53.27(11) . .
O5 Tb1 O2 117.04(11) . .
O4 Tb1 O2 77.27(12) . .
O6 Tb1 C18 177.40(14) . .
O1 Tb1 C18 88.48(13) . .
O7 Tb1 C18 82.95(14) . .
O8 Tb1 C18 101.27(14) . .
O3 Tb1 C18 102.43(15) . .
O5 Tb1 C18 26.47(13) . .
O4 Tb1 C18 26.74(14) . .
O2 Tb1 C18 96.74(14) . .
O6 Tb1 C13 78.41(15) . .
O1 Tb1 C13 102.17(14) . .
O7 Tb1 C13 100.76(16) . .
O8 Tb1 C13 157.82(13) . .
O3 Tb1 C13 26.45(13) . .
O5 Tb1 C13 126.60(13) . .
O4 Tb1 C13 75.04(14) . .
O2 Tb1 C13 26.82(13) . .
C18 Tb1 C13 100.71(15) . .
P1 O1 Tb1 149.40(19) . .
C13 O2 Tb1 90.3(3) . .
C13 O3 Tb1 94.6(3) . .
C18 O4 Tb1 92.2(3) . .
C18 O5 Tb1 93.7(3) . .
C21 O6 Tb1 166.4(4) . .
C21 O7 Tb1 134.2(3) 2_655 .
C22 O8 Tb1 148.0(4) . .
O1 P1 C3 111.4(2) . .
O1 P1 C5 111.5(2) . .
C3 P1 C5 107.3(2) . .
O1 P1 C1 111.5(2) . .
C3 P1 C1 108.9(2) . .
C5 P1 C1 106.1(2) . .
C2 C1 C14 117.9(4) . 2
C2 C1 P1 123.1(4) . .
C14 C1 P1 118.9(3) 2 .
C1 C2 C17 121.2(5) . 2
C4 C3 C12 118.3(5) . 1_565
C4 C3 P1 118.0(4) . .
C12 C3 P1 123.7(4) 1_565 .
C9 C4 C3 121.1(5) 1_565 .
C6 C5 C8 118.7(5) . .
C6 C5 P1 121.3(4) . .
C8 C5 P1 120.0(4) . .
C7 C6 C5 120.6(5) . .
C20 C7 C6 121.1(5) 3_675 .
C5 C8 C19 120.2(4) . 3_675
C4 C9 C10 120.8(6) 1_545 .
C11 C10 C9 118.3(5) . .
C11 C10 C13 122.9(5) . .
C9 C10 C13 118.8(5) . .
C10 C11 C12 120.7(5) . .
C3 C12 C11 120.8(5) 1_545 .
O3 C13 O2 121.9(5) . .
O3 C13 C10 119.6(5) . .
O2 C13 C10 118.5(5) . .
O3 C13 Tb1 59.0(3) . .
O2 C13 Tb1 62.9(3) . .
C10 C13 Tb1 178.5(4) . .
C15 C14 C1 121.4(5) . 2
C14 C15 C16 120.3(5) . .
C17 C16 C15 119.5(4) . .
C17 C16 C18 119.2(4) . .
C15 C16 C18 121.3(5) . .
C16 C17 C2 119.6(4) . 2
O5 C18 O4 120.6(4) . .
O5 C18 C16 120.6(5) . .
O4 C18 C16 118.7(5) . .
O5 C18 Tb1 59.8(2) . .
O4 C18 Tb1 61.0(2) . .
C16 C18 Tb1 172.0(4) . .
C20 C19 C8 120.7(4) . 3_675
C7 C20 C19 118.6(5) 3_675 .
C7 C20 C21 119.9(4) 3_675 .
C19 C20 C21 121.5(4) . .
O6 C21 O7 124.8(5) . 2_655
O6 C21 C20 118.1(4) . .
O7 C21 C20 117.0(4) 2_655 .
O8 C22 O8 131.4(8) 2_655 .

loop_
_geom_bond_atom_site_label_1
_geom_bond_atom_site_label_2
_geom_bond_distance
_geom_bond_site_symmetry_2
Tb1 O6 2.271(3) .
Tb1 O1 2.328(3) .
Tb1 O7 2.331(3) .
Tb1 O8 2.351(3) .
Tb1 O3 2.407(4) .
Tb1 O5 2.422(3) .
Tb1 O4 2.448(3) .
Tb1 O2 2.492(3) .
Tb1 C18 2.796(5) .
Tb1 C13 2.800(5) .
O1 P1 1.500(3) .
O2 C13 1.263(6) .
O3 C13 1.251(6) .
O4 C18 1.259(6) .
O5 C18 1.249(6) .
O6 C21 1.232(5) .
O7 C21 1.245(5) 2_655
O8 C22 1.205(4) .
P1 C3 1.777(5) .
P1 C5 1.793(5) .
P1 C1 1.795(4) .
C1 C2 1.379(6) .
C1 C14 1.387(7) 2
C2 C17 1.384(6) 2
C3 C4 1.386(7) .
C3 C12 1.389(7) 1_565
C4 C9 1.370(7) 1_565
C5 C6 1.378(6) .
C5 C8 1.378(6) .
C6 C7 1.373(7) .
C7 C20 1.368(6) 3_675
C8 C19 1.386(7) 3_675
C9 C4 1.370(7) 1_545
C9 C10 1.401(8) .
C10 C11 1.378(8) .
C10 C13 1.499(7) .
C11 C12 1.390(7) .
C12 C3 1.389(7) 1_545
C14 C15 1.360(6) .
C14 C1 1.387(7) 2
C15 C16 1.379(6) .
C16 C17 1.379(7) .
C16 C18 1.508(6) .
C17 C2 1.384(6) 2
C19 C20 1.379(6) .
C19 C8 1.386(7) 3_675
C20 C7 1.368(6) 3_675
C20 C21 1.504(6) .
C21 O7 1.245(5) 2_655
C22 O8 1.205(4) 2_655

loop_
_platon_squeeze_void_nr
_platon_squeeze_void_average_x
_platon_squeeze_void_average_y
_platon_squeeze_void_average_z
_platon_squeeze_void_volume
_platon_squeeze_void_count_electrons
1 0.019 -0.041 0.019 1685.2 199.3
